data_1524127
loop_
_publ_author_name
'Burow, W.'
'Hoppe, R.'

_publ_section_title
;
 Koordinationszahl 3 bei Co(II): Na10 (Co4 O9), ein Oligooxocobaltat(II)
;
_journal_name_full 'Angewandte Chemie (German Edition)'
_journal_page_first 71
_journal_page_last 72
_journal_volume 91
_journal_year 1979
_chemical_formula_sum 'Co4 Na10 O9'
_chemical_name_systematic 'Na10 Co4 O9'
_space_group_IT_number 2
_symmetry_space_group_name_Hall '-P 1'
_symmetry_space_group_name_H-M 'P -1'
_cell_angle_alpha 119.967
_cell_angle_beta 87.891
_cell_angle_gamma 116.757
_cell_formula_units_Z 2
_cell_length_a 12.181
_cell_length_b 8.527
_cell_length_c 8.322
_cell_volume 648.582
_citation_journal_id_ASTM ANCEAD
_cod_data_source_file Burow_ANCEAD_1979_419.cif
_cod_data_source_block Co4Na10O9
_cod_original_cell_volume 648.5814
_cod_database_code 1524127

loop_
_symmetry_equiv_pos_as_xyz
x,y,z
-x,-y,-z

loop_
_atom_site_label
_atom_site_type_symbol
_atom_site_fract_x
_atom_site_fract_y
_atom_site_fract_z
_atom_site_occupancy
_atom_site_U_iso_or_equiv
O9 O-2 0.712 0.1825 0.0205 1 0.0
Na5 Na+1 0.6149 0.1415 0.2638 1 0.0
O7 O-2 0.2525 0.1875 0.0968 1 0.0
O4 O-2 0.0374 0.9663 0.2792 1 0.0
O3 O-2 0.7849 0.5273 0.5428 1 0.0
Co2 Co+2 0.3509 0.0967 0.1699 1 0.0
O8 O-2 0.5347 0.7437 0.6078 1 0.0
Na6 Na+1 0.3832 0.5568 0.3154 1 0.0
Na10 Na+1 0.6217 0.5463 0.4016 1 0.0
Na9 Na+1 0.1072 0.7239 0.1178 1 0.0
Na4 Na+1 0.8729 0.9523 0.4263 1 0.0
Na2 Na+1 0.121 0.8445 0.8271 1 0.0
Co4 Co+2 0.8573 0.3898 0.5959 1 0.0
O1 O-2 0.0266 0.4601 0.1821 1 0.0
Na3 Na+1 0.6133 0.0001 0.5405 1 0.0
Na8 Na+1 0.6445 0.7751 0.1308 1 0.0
Na7 Na+1 0.8635 0.5275 0.2895 1 0.0
O2 O-2 0.2241 0.8829 0.597 1 0.0
O5 O-2 0.5279 0.194 0.7596 1 0.0
Co3 Co+2 0.8501 0.8116 0.7208 1 0.0
Co1 Co+2 0.6422 0.3284 0.9786 1 0.0
Na1 Na+1 0.8698 0.7127 0.0139 1 0.0
O6 O-2 0.726 0.5984 0.1806 1 0.0
